data_4036802
loop_
_publ_author_name
'Kamimura, Akio'
'Moriyama, Takaaki'
'Ito, Yuji'
'Kawamoto, Takuji'
'Uno, Hidemitsu'

_publ_section_title
;
 Asymmetric Synthesis of Bicyclic Nitrocyclopropanes from Primary Nitro
 Compounds and Stereoselective Formation of
 Tetrahydro-2H-cyclopenta[b]furans via Ring Expansion/Cyclization
 Reaction.
;
_journal_issue 11
_journal_name_full 'The Journal of organic chemistry'
_journal_page_first 4664
_journal_page_last 4681
_journal_paper_doi 10.1021/acs.joc.6b00566
_journal_volume 81
_journal_year 2016
_chemical_absolute_configuration ad
_chemical_formula_moiety 'C18 H35 N O3 Si'
_chemical_formula_sum 'C18 H35 N O3 Si'
_chemical_formula_weight 341.56
_space_group_IT_number 4
_space_group_name_Hall 'P 2yb'
_space_group_name_H-M_alt 'P 1 21 1'
_symmetry_cell_setting monoclinic
_symmetry_Int_Tables_number 4
_symmetry_space_group_name_Hall 'P 2yb'
_symmetry_space_group_name_H-M 'P 1 21 1'
_atom_sites_solution_hydrogens geom
_atom_sites_solution_primary direct
_atom_sites_solution_secondary difmap
_cell_angle_alpha 90.0000
_cell_angle_beta 107.143(4)
_cell_angle_gamma 90.0000
_cell_formula_units_Z 2
_cell_length_a 11.1637(9)
_cell_length_b 7.8135(6)
_cell_length_c 12.2928(9)
_cell_measurement_reflns_used 5655
_cell_measurement_temperature 100
_cell_measurement_theta_max 67.86
_cell_measurement_theta_min 3.77
_cell_volume 1024.63(14)
_computing_cell_refinement 'RAPID AUTO'
_computing_data_collection 'RAPID AUTO (Rigaku, ????)'
_computing_data_reduction 'RAPID AUTO'
_computing_molecular_graphics 'CrystalStructure 4.0'
_computing_publication_material 'CrystalStructure 4.0 (Rigaku, 2010)'
_computing_structure_refinement 'SHELXL97 (Sheldrick, 2008)'
_computing_structure_solution 'SIR2004 (Burla, et al., 2005)'
_diffrn_ambient_temperature 100
_diffrn_detector_area_resol_mean 10.00
_diffrn_measured_fraction_theta_full 0.993
_diffrn_measured_fraction_theta_max 0.993
_diffrn_measurement_device_type 'Rigaku RAXIS-RAPID'
_diffrn_measurement_method \w
_diffrn_radiation_monochromator graphite
_diffrn_radiation_source 'VariMax 40 kV 30 mA Rotating anode'
_diffrn_radiation_type CuK\a
_diffrn_radiation_wavelength 1.54187
_diffrn_reflns_av_R_equivalents 0.1104
_diffrn_reflns_av_sigmaI/netI 0.0755
_diffrn_reflns_limit_h_max 13
_diffrn_reflns_limit_h_min -13
_diffrn_reflns_limit_k_max 8
_diffrn_reflns_limit_k_min -9
_diffrn_reflns_limit_l_max 14
_diffrn_reflns_limit_l_min -14
_diffrn_reflns_number 19156
_diffrn_reflns_theta_full 68.18
_diffrn_reflns_theta_max 68.18
_exptl_absorpt_coefficient_mu 1.113
_exptl_absorpt_correction_T_max 0.875
_exptl_absorpt_correction_T_min 0.645
_exptl_absorpt_correction_type multi-scan
_exptl_absorpt_process_details 'ABSCOR (Rigaku, 1995)'
_exptl_crystal_colour colorless
_exptl_crystal_density_diffrn 1.107
_exptl_crystal_density_method 'not measured'
_exptl_crystal_description needle
_exptl_crystal_F_000 376.00
_exptl_crystal_size_max 0.280
_exptl_crystal_size_mid 0.170
_exptl_crystal_size_min 0.120
_refine_diff_density_max 0.340
_refine_diff_density_min -0.200
_refine_ls_abs_structure_details 'Flack, H. D. (1983), Acta Cryst. A39, 876-881.  1557 Friedel Pairs'
_refine_ls_abs_structure_Flack -0.03(4)
_refine_ls_extinction_method none
_refine_ls_goodness_of_fit_ref 1.041
_refine_ls_hydrogen_treatment constr
_refine_ls_number_parameters 242
_refine_ls_number_reflns 3561
_refine_ls_number_restraints 128
_refine_ls_restrained_S_all 1.036
_refine_ls_R_factor_all 0.0618
_refine_ls_R_factor_gt 0.0566
_refine_ls_shift/su_max 0.000
_refine_ls_shift/su_mean 0.000
_refine_ls_structure_factor_coef Fsqd
_refine_ls_weighting_details 'w = 1/[\s^2^(Fo^2^)+(0.0712P)^2^+0.0000P] where P=(Fo^2^+2Fc^2^)/3'
_refine_ls_weighting_scheme calc
_refine_ls_wR_factor_gt 0.1347
_refine_ls_wR_factor_ref 0.1407
_reflns_number_gt 3114
_reflns_number_total 3570
_reflns_threshold_expression F^2^>2.0\s(F^2^)
_cod_data_source_file jo6b00566_si_002.cif
_cod_data_source_block 20110413
_cod_original_cell_volume 1024.64(14)
_cod_database_code 4036802

loop_
_symmetry_equiv_pos_site_id
_symmetry_equiv_pos_as_xyz
1 +X,+Y,+Z
2 -X,1/2+Y,-Z

loop_
_atom_site_label
_atom_site_type_symbol
_atom_site_fract_x
_atom_site_fract_y
_atom_site_fract_z
_atom_site_U_iso_or_equiv
_atom_site_adp_type
_atom_site_occupancy
_atom_site_symmetry_multiplicity
_atom_site_calc_flag
_atom_site_refinement_flags
Si1 Si 0.46237(6) 0.66674(11) 0.23690(6) 0.0431(3) Uani 1.0 2 d .
O1 O 0.60061(17) 0.5730(3) 0.27179(15) 0.0411(5) Uani 1.0 2 d .
O2 O 0.6675(3) 0.0999(3) 0.2922(3) 0.0767(8) Uani 1.0 2 d .
O3 O 0.7639(4) 0.0677(4) 0.4733(3) 0.0908(10) Uani 1.0 2 d .
N1 N 0.7423(3) 0.1465(4) 0.3823(3) 0.0607(8) Uani 1.0 2 d .
C1 C 0.8084(3) 0.3152(4) 0.3854(3) 0.0447(7) Uani 1.0 2 d .
C2 C 0.9121(3) 0.3531(5) 0.4909(3) 0.0541(9) Uani 1.0 2 d .
C3 C 0.7868(3) 0.4352(4) 0.4752(3) 0.0460(8) Uani 1.0 2 d .
C4 C 0.7642(3) 0.6224(4) 0.4469(3) 0.0418(7) Uani 1.0 2 d .
C5 C 0.7204(3) 0.6509(4) 0.3192(2) 0.0391(6) Uani 1.0 2 d .
C6 C 0.8126(3) 0.5716(4) 0.2625(3) 0.0389(7) Uani 1.0 2 d .
C7 C 0.8132(3) 0.3761(4) 0.2705(3) 0.0400(7) Uani 1.0 2 d .
C8 C 0.7826(3) 0.6305(5) 0.1398(3) 0.0566(9) Uani 1.0 2 d .
C9 C 0.9273(3) 0.2954(5) 0.2420(3) 0.0510(8) Uani 0.763(9) 2 d .
C10 C 0.9339(5) 0.0977(6) 0.2497(5) 0.0444(13) Uani 0.763(9) 2 d .
C11 C 1.0482(4) 0.0145(7) 0.2244(4) 0.0472(13) Uani 0.763(9) 2 d .
C12 C 1.0454(5) 0.0312(8) 0.1019(4) 0.0578(15) Uani 0.763(9) 2 d .
C13 C 0.3492(3) 0.4814(5) 0.2145(3) 0.0538(9) Uani 1.0 2 d .
C14 C 0.3612(4) 0.3723(6) 0.1157(4) 0.0801(13) Uani 1.0 2 d .
C15 C 0.2156(4) 0.5515(7) 0.1886(4) 0.0808(13) Uani 1.0 2 d .
C16 C 0.3791(4) 0.3706(5) 0.3215(3) 0.0608(9) Uani 1.0 2 d .
C17 C 0.4462(3) 0.8112(5) 0.3526(3) 0.0540(8) Uani 1.0 2 d .
C18 C 0.4406(4) 0.7988(5) 0.1065(3) 0.0661(10) Uani 1.0 2 d .
H3 H 0.7365 0.3860 0.5228 0.0552 Uiso 1.0 2 calc R
H4A H 0.8426 0.6872 0.4804 0.0502 Uiso 1.0 2 calc R
H4B H 0.6999 0.6663 0.4807 0.0502 Uiso 1.0 2 calc R
H5 H 0.7136 0.7766 0.3033 0.0469 Uiso 1.0 2 calc R
H6 H 0.8986 0.6133 0.3041 0.0467 Uiso 1.0 2 calc R
H7 H 0.7358 0.3336 0.2127 0.0480 Uiso 1.0 2 calc R
H8A H 0.8491 0.5929 0.1080 0.0679 Uiso 1.0 2 calc R
H8B H 0.7768 0.7557 0.1367 0.0679 Uiso 1.0 2 calc R
H8C H 0.7025 0.5811 0.0952 0.0679 Uiso 1.0 2 calc R
H9A H 0.9247 0.3299 0.1638 0.0612 Uiso 0.763(9) 2 calc R
H9B H 1.0050 0.3431 0.2947 0.0612 Uiso 0.763(9) 2 calc R
H10A H 0.9341 0.0636 0.3273 0.0532 Uiso 0.763(9) 2 calc R
H10B H 0.8569 0.0505 0.1957 0.0532 Uiso 0.763(9) 2 calc R
H11A H 1.1257 0.0687 0.2731 0.0566 Uiso 0.763(9) 2 calc R
H11B H 1.0511 -0.1084 0.2446 0.0566 Uiso 0.763(9) 2 calc R
H12A H 1.0304 0.1510 0.0781 0.0693 Uiso 0.763(9) 2 calc R
H12B H 0.9780 -0.0404 0.0544 0.0693 Uiso 0.763(9) 2 calc R
H12C H 1.1259 -0.0061 0.0933 0.0693 Uiso 0.763(9) 2 calc R
H14A H 0.4460 0.3248 0.1343 0.0961 Uiso 1.0 2 calc R
H14B H 0.3451 0.4432 0.0471 0.0961 Uiso 1.0 2 calc R
H14C H 0.3001 0.2788 0.1021 0.0961 Uiso 1.0 2 calc R
H15A H 0.1564 0.4560 0.1785 0.0969 Uiso 1.0 2 calc R
H15B H 0.1956 0.6197 0.1186 0.0969 Uiso 1.0 2 calc R
H15C H 0.2093 0.6235 0.2519 0.0969 Uiso 1.0 2 calc R
H16A H 0.3246 0.2696 0.3070 0.0730 Uiso 1.0 2 calc R
H16B H 0.3649 0.4368 0.3843 0.0730 Uiso 1.0 2 calc R
H16C H 0.4669 0.3342 0.3419 0.0730 Uiso 1.0 2 calc R
H17A H 0.3672 0.8747 0.3262 0.0648 Uiso 1.0 2 calc R
H17B H 0.5165 0.8919 0.3730 0.0648 Uiso 1.0 2 calc R
H17C H 0.4464 0.7429 0.4195 0.0648 Uiso 1.0 2 calc R
H18A H 0.4554 0.7281 0.0459 0.0794 Uiso 1.0 2 calc R
H18B H 0.5000 0.8944 0.1232 0.0794 Uiso 1.0 2 calc R
H18C H 0.3548 0.8435 0.0817 0.0794 Uiso 1.0 2 calc R
H2A H 0.9814 0.4268 0.4835 0.0649 Uiso 1.0 2 calc R
H2B H 0.9376 0.2611 0.5485 0.0649 Uiso 1.0 2 calc R
C9A C 0.9273(3) 0.2954(5) 0.2420(3) 0.0510(8) Uani 0.237(9) 2 d .
H9C H 0.9475 0.3707 0.1850 0.0612 Uiso 0.237(9) 2 calc R
H9D H 0.9991 0.3020 0.3120 0.0612 Uiso 0.237(9) 2 calc R
C10A C 0.9236(16) 0.125(3) 0.2006(15) 0.066(6) Uani 0.237(9) 2 d .
H10C H 0.8483 0.1092 0.1345 0.0791 Uiso 0.237(9) 2 calc R
H10D H 0.9197 0.0433 0.2607 0.0791 Uiso 0.237(9) 2 calc R
H11C H 1.0365 0.1558 0.0930 0.0713 Uiso 0.237(9) 2 calc R
H11D H 1.1168 0.1380 0.2244 0.0713 Uiso 0.237(9) 2 calc R
H12D H 1.1456 -0.1204 0.1689 0.0902 Uiso 0.237(9) 2 calc R
H12E H 1.0155 -0.1214 0.0692 0.0902 Uiso 0.237(9) 2 calc R
H12F H 1.0172 -0.1549 0.1981 0.0902 Uiso 0.237(9) 2 calc R
C11A C 1.0426(15) 0.0943(19) 0.1649(18) 0.059(5) Uani 0.237(9) 2 d .
C12A C 1.0564(15) -0.091(3) 0.1489(18) 0.075(6) Uani 0.237(9) 2 d .

loop_
_atom_site_aniso_label
_atom_site_aniso_U_11
_atom_site_aniso_U_22
_atom_site_aniso_U_33
_atom_site_aniso_U_12
_atom_site_aniso_U_13
_atom_site_aniso_U_23
Si1 0.0392(4) 0.0503(5) 0.0430(4) 0.0002(4) 0.0169(3) 0.0005(4)
O1 0.0373(10) 0.0386(11) 0.0480(12) -0.0034(8) 0.0137(8) -0.0052(9)
O2 0.0587(15) 0.0457(14) 0.126(3) -0.0113(12) 0.0283(16) -0.0083(15)
O3 0.124(3) 0.0520(16) 0.124(3) 0.0107(17) 0.079(2) 0.0276(17)
N1 0.0652(18) 0.0359(15) 0.096(3) 0.0088(15) 0.0473(17) 0.0096(17)
C1 0.0412(16) 0.0348(15) 0.065(2) 0.0025(13) 0.0271(14) 0.0070(14)
C2 0.0548(19) 0.059(2) 0.0560(19) 0.0201(16) 0.0275(16) 0.0172(16)
C3 0.0475(16) 0.0460(18) 0.0514(18) 0.0068(14) 0.0252(14) 0.0076(14)
C4 0.0416(15) 0.0440(17) 0.0397(15) 0.0039(12) 0.0117(12) -0.0026(12)
C5 0.0418(14) 0.0326(14) 0.0430(14) -0.0043(13) 0.0128(11) -0.0006(13)
C6 0.0398(15) 0.0377(15) 0.0422(16) -0.0103(12) 0.0166(12) -0.0046(13)
C7 0.0374(14) 0.0357(15) 0.0512(17) -0.0086(12) 0.0198(13) -0.0101(13)
C8 0.0654(19) 0.061(3) 0.0459(17) -0.0121(17) 0.0204(14) 0.0010(16)
C9 0.0411(16) 0.058(2) 0.059(2) -0.0055(15) 0.0233(14) -0.0173(16)
C10 0.036(3) 0.050(3) 0.048(3) 0.0030(18) 0.015(3) -0.016(3)
C11 0.048(3) 0.055(3) 0.045(3) 0.010(2) 0.0235(19) -0.000(2)
C12 0.067(3) 0.068(4) 0.045(3) 0.014(3) 0.026(3) 0.002(3)
C13 0.0427(17) 0.077(3) 0.0432(17) -0.0114(17) 0.0150(13) -0.0098(17)
C14 0.089(3) 0.095(4) 0.061(3) -0.040(3) 0.030(2) -0.029(3)
C15 0.0414(19) 0.103(4) 0.093(3) -0.014(2) 0.0129(18) 0.006(3)
C16 0.069(3) 0.056(2) 0.063(2) -0.0186(18) 0.0278(18) -0.0038(17)
C17 0.0479(18) 0.058(2) 0.062(2) 0.0022(16) 0.0250(15) -0.0089(16)
C18 0.060(2) 0.078(3) 0.068(3) 0.0113(19) 0.0299(18) 0.027(2)
C9A 0.0411(16) 0.058(2) 0.059(2) -0.0055(15) 0.0233(14) -0.0173(16)
C10A 0.064(9) 0.099(13) 0.035(9) 0.017(9) 0.016(8) -0.032(9)
C11A 0.070(9) 0.070(9) 0.058(10) -0.009(8) 0.049(8) -0.007(9)
C12A 0.055(9) 0.084(11) 0.104(14) 0.013(9) 0.049(9) -0.004(12)

loop_
_atom_type_symbol
_atom_type_description
_atom_type_scat_dispersion_real
_atom_type_scat_dispersion_imag
_atom_type_scat_source
C C 0.0181 0.0091
;
International Tables for Crystallography
(1992, Vol. C, Tables 4.2.6.8 and 6.1.1.4)
;
H H 0.0000 0.0000
;
International Tables for Crystallography
(1992, Vol. C, Table 6.1.1.4)
;
O O 0.0492 0.0322
;
International Tables for Crystallography
(1992, Vol. C, Tables 4.2.6.8 and 6.1.1.4)
;
N N 0.0311 0.0180
;
International Tables for Crystallography
(1992, Vol. C, Tables 4.2.6.8 and 6.1.1.4)
;
Si Si 0.2541 0.3302
;
International Tables for Crystallography
(1992, Vol. C, Tables 4.2.6.8 and 6.1.1.4)
;

loop_
_geom_angle_atom_site_label_1
_geom_angle_atom_site_label_2
_geom_angle_atom_site_label_3
_geom_angle
_geom_angle_publ_flag
O1 Si1 C13 103.46(14) yes
O1 Si1 C17 111.37(12) yes
O1 Si1 C18 110.21(15) yes
C13 Si1 C17 111.33(17) yes
C13 Si1 C18 112.83(15) yes
C17 Si1 C18 107.68(17) yes
Si1 O1 C5 127.60(19) yes
O2 N1 O3 124.5(3) yes
O2 N1 C1 118.7(3) yes
O3 N1 C1 116.7(3) yes
N1 C1 C2 116.4(3) yes
N1 C1 C3 112.2(3) yes
N1 C1 C7 113.9(3) yes
C2 C1 C3 59.7(2) yes
C2 C1 C7 121.3(3) yes
C3 C1 C7 122.9(3) yes
C1 C2 C3 61.1(2) yes
C1 C3 C2 59.2(2) yes
C1 C3 C4 118.9(3) yes
C2 C3 C4 122.1(3) yes
C3 C4 C5 111.2(3) yes
O1 C5 C4 109.7(3) yes
O1 C5 C6 108.4(3) yes
C4 C5 C6 110.9(3) yes
C5 C6 C7 111.4(3) yes
C5 C6 C8 110.4(3) yes
C7 C6 C8 111.3(3) yes
C1 C7 C6 112.0(3) yes
C1 C7 C9 110.0(3) yes
C1 C7 C9A 110.0(3) yes
C6 C7 C9 112.3(3) yes
C6 C7 C9A 112.3(3) yes
C7 C9 C10 114.8(4) yes
C9 C10 C11 115.8(5) yes
C10 C11 C12 113.0(4) yes
Si1 C13 C14 109.4(3) yes
Si1 C13 C15 109.0(3) yes
Si1 C13 C16 110.0(2) yes
C14 C13 C15 110.1(3) yes
C14 C13 C16 108.7(4) yes
C15 C13 C16 109.5(4) yes
C7 C9A C10A 121.6(8) yes
C9A C10A C11A 108.4(13) yes
C10A C11A C12A 109.0(15) yes
C1 C2 H2A 117.653 no
C1 C2 H2B 117.651 no
C3 C2 H2A 117.657 no
C3 C2 H2B 117.649 no
H2A C2 H2B 114.770 no
C1 C3 H3 115.074 no
C2 C3 H3 115.074 no
C4 C3 H3 115.069 no
C3 C4 H4A 109.389 no
C3 C4 H4B 109.383 no
C5 C4 H4A 109.391 no
C5 C4 H4B 109.381 no
H4A C4 H4B 108.010 no
O1 C5 H5 109.267 no
C4 C5 H5 109.261 no
C6 C5 H5 109.262 no
C5 C6 H6 107.889 no
C7 C6 H6 107.891 no
C8 C6 H6 107.893 no
C1 C7 H7 107.403 no
C6 C7 H7 107.404 no
C9 C7 H7 107.405 no
H7 C7 C9A 107.405 no
C6 C8 H8A 109.466 no
C6 C8 H8B 109.472 no
C6 C8 H8C 109.474 no
H8A C8 H8B 109.469 no
H8A C8 H8C 109.473 no
H8B C8 H8C 109.473 no
C7 C9 H9A 108.557 no
C7 C9 H9B 108.558 no
C10 C9 H9A 108.551 no
C10 C9 H9B 108.559 no
H9A C9 H9B 107.537 no
C9 C10 H10A 108.316 no
C9 C10 H10B 108.323 no
C11 C10 H10A 108.318 no
C11 C10 H10B 108.319 no
H10A C10 H10B 107.419 no
C10 C11 H11A 108.983 no
C10 C11 H11B 108.981 no
C12 C11 H11A 108.978 no
C12 C11 H11B 108.975 no
H11A C11 H11B 107.776 no
C11 C12 H12A 109.467 no
C11 C12 H12B 109.474 no
C11 C12 H12C 109.474 no
H12A C12 H12B 109.471 no
H12A C12 H12C 109.469 no
H12B C12 H12C 109.471 no
C13 C14 H14A 109.472 no
C13 C14 H14B 109.470 no
C13 C14 H14C 109.475 no
H14A C14 H14B 109.469 no
H14A C14 H14C 109.471 no
H14B C14 H14C 109.471 no
C13 C15 H15A 109.472 no
C13 C15 H15B 109.463 no
C13 C15 H15C 109.473 no
H15A C15 H15B 109.470 no
H15A C15 H15C 109.474 no
H15B C15 H15C 109.475 no
C13 C16 H16A 109.474 no
C13 C16 H16B 109.472 no
C13 C16 H16C 109.465 no
H16A C16 H16B 109.477 no
H16A C16 H16C 109.470 no
H16B C16 H16C 109.469 no
Si1 C17 H17A 109.478 no
Si1 C17 H17B 109.475 no
Si1 C17 H17C 109.476 no
H17A C17 H17B 109.470 no
H17A C17 H17C 109.462 no
H17B C17 H17C 109.467 no
Si1 C18 H18A 109.470 no
Si1 C18 H18B 109.470 no
Si1 C18 H18C 109.475 no
H18A C18 H18B 109.471 no
H18A C18 H18C 109.471 no
H18B C18 H18C 109.471 no
C7 C9A H9C 106.931 no
C7 C9A H9D 106.936 no
H9C C9A H9D 106.714 no
H9C C9A C10A 106.932 no
H9D C9A C10A 106.934 no
C9A C10A H10C 110.019 no
C9A C10A H10D 110.015 no
H10C C10A H10D 108.381 no
H10C C10A C11A 110.018 no
H10D C10A C11A 110.014 no
C10A C11A H11C 109.871 no
C10A C11A H11D 109.877 no
H11C C11A H11D 108.293 no
H11C C11A C12A 109.870 no
H11D C11A C12A 109.875 no
H12D C12A H12E 109.472 no
H12D C12A H12F 109.476 no
H12D C12A C11A 109.463 no
H12E C12A H12F 109.471 no
H12E C12A C11A 109.472 no
H12F C12A C11A 109.473 no

loop_
_geom_bond_atom_site_label_1
_geom_bond_atom_site_label_2
_geom_bond_distance
_geom_bond_publ_flag
Si1 O1 1.647(2) yes
Si1 C13 1.888(4) yes
Si1 C17 1.866(4) yes
Si1 C18 1.861(4) yes
O1 C5 1.428(3) yes
O2 N1 1.230(4) yes
O3 N1 1.237(5) yes
N1 C1 1.505(5) yes
C1 C2 1.491(4) yes
C1 C3 1.520(5) yes
C1 C7 1.507(5) yes
C2 C3 1.499(5) yes
C3 C4 1.508(5) yes
C4 C5 1.516(4) yes
C5 C6 1.534(5) yes
C6 C7 1.530(4) yes
C6 C8 1.517(4) yes
C7 C9 1.551(5) yes
C7 C9A 1.551(5) yes
C9 C10 1.547(6) yes
C10 C11 1.543(8) yes
C11 C12 1.503(8) yes
C13 C14 1.522(6) yes
C13 C15 1.531(5) yes
C13 C16 1.527(5) yes
C9A C10A 1.418(18) yes
C10A C11A 1.54(3) yes
C11A C12A 1.48(3) yes
C2 H2A 0.990 no
C2 H2B 0.990 no
C3 H3 1.000 no
C4 H4A 0.990 no
C4 H4B 0.990 no
C5 H5 1.000 no
C6 H6 1.000 no
C7 H7 1.000 no
C8 H8A 0.980 no
C8 H8B 0.980 no
C8 H8C 0.980 no
C9 H9A 0.990 no
C9 H9B 0.990 no
C10 H10A 0.990 no
C10 H10B 0.990 no
C11 H11A 0.990 no
C11 H11B 0.990 no
C12 H12A 0.980 no
C12 H12B 0.980 no
C12 H12C 0.980 no
C14 H14A 0.980 no
C14 H14B 0.980 no
C14 H14C 0.980 no
C15 H15A 0.980 no
C15 H15B 0.980 no
C15 H15C 0.980 no
C16 H16A 0.980 no
C16 H16B 0.980 no
C16 H16C 0.980 no
C17 H17A 0.980 no
C17 H17B 0.980 no
C17 H17C 0.980 no
C18 H18A 0.980 no
C18 H18B 0.980 no
C18 H18C 0.980 no
C9A H9C 0.990 no
C9A H9D 0.990 no
C10A H10C 0.990 no
C10A H10D 0.990 no
H11C C11A 0.990 no
H11D C11A 0.990 no
H12D C12A 0.980 no
H12E C12A 0.980 no
H12F C12A 0.980 no

loop_
_geom_contact_atom_site_label_1
_geom_contact_atom_site_label_2
_geom_contact_distance
_geom_contact_publ_flag
_geom_contact_site_symmetry_2
O1 C1 3.079(4) no .
O1 C3 2.944(4) no .
O1 C7 2.833(4) no .
O1 C8 2.985(5) no .
O1 C14 3.204(5) no .
O1 C16 3.144(5) no .
O2 C3 3.455(4) no .
O2 C7 2.762(4) no .
O2 C9 3.489(5) no .
O2 C10 3.168(7) no .
O2 C9A 3.489(5) no .
O2 C10A 3.37(2) no .
O3 C2 2.746(5) no .
O3 C3 2.882(5) no .
N1 C9 3.269(6) no .
N1 C10 3.072(8) no .
N1 C9A 3.269(6) no .
N1 C10A 3.43(2) no .
C1 C5 2.835(4) no .
C1 C10 3.003(7) no .
C1 C10A 3.28(2) no .
C2 C5 3.432(4) no .
C2 C6 3.192(5) no .
C2 C9 3.146(5) no .
C2 C9A 3.146(5) no .
C3 C6 2.915(5) no .
C4 C7 3.067(5) no .
C5 C17 3.443(5) no .
C8 C9 3.138(5) no .
C8 C9A 3.138(5) no .
C9 C12 3.210(7) no .
C14 C18 3.459(6) no .
C15 C17 3.428(5) no .
C15 C18 3.543(7) no .
C16 C17 3.520(5) no .
O2 C5 3.557(4) no 1_545
O2 C17 3.582(5) no 1_545
O3 C4 3.495(4) no 1_545
C4 O3 3.495(4) no 1_565
C5 O2 3.557(4) no 1_565
C15 C12A 3.268(17) no 1_465
C17 O2 3.582(5) no 1_565
C12A C15 3.268(17) no 1_645
Si1 H4B 3.3662 no .
Si1 H5 2.8141 no .
Si1 H14A 2.9376 no .
Si1 H14B 2.8990 no .
Si1 H15B 2.9266 no .
Si1 H15C 2.9052 no .
Si1 H16B 2.9759 no .
Si1 H16C 2.8953 no .
O1 H3 3.3465 no .
O1 H4A 3.2539 no .
O1 H4B 2.5841 no .
O1 H6 3.2474 no .
O1 H7 2.6368 no .
O1 H8B 3.2538 no .
O1 H8C 2.7317 no .
O1 H14A 2.8071 no .
O1 H14B 3.4851 no .
O1 H16B 3.4806 no .
O1 H16C 2.6858 no .
O1 H17B 3.0538 no .
O1 H17C 3.1415 no .
O1 H18A 3.0251 no .
O1 H18B 3.1134 no .
O2 H3 3.5128 no .
O2 H7 2.3044 no .
O2 H10A 2.8919 no .
O2 H10B 2.7393 no .
O2 H14A 3.1842 no .
O2 H16C 3.0901 no .
O2 H10C 3.1843 no .
O2 H10D 2.9858 no .
O3 H3 2.5991 no .
O3 H10A 2.9738 no .
O3 H2B 2.4171 no .
O3 H10D 3.5460 no .
N1 H3 2.5596 no .
N1 H7 2.5300 no .
N1 H10A 2.5124 no .
N1 H10B 3.0319 no .
N1 H16C 3.3093 no .
N1 H2A 3.3924 no .
N1 H2B 2.6649 no .
N1 H9D 3.4505 no .
N1 H10C 3.5900 no .
N1 H10D 2.9245 no .
C1 H4A 3.1135 no .
C1 H4B 3.3465 no .
C1 H6 2.8344 no .
C1 H9A 3.3477 no .
C1 H9B 2.7481 no .
C1 H10A 2.6336 no .
C1 H10B 3.2798 no .
C1 H9C 3.3048 no .
C1 H9D 2.5488 no .
C1 H10D 3.0877 no .
C2 H4A 2.7153 no .
C2 H4B 3.3822 no .
C2 H6 3.0371 no .
C2 H7 3.4090 no .
C2 H9B 2.8934 no .
C2 H10A 3.0841 no .
C2 H9D 2.6835 no .
C3 H5 3.3510 no .
C3 H6 3.0765 no .
C3 H7 3.2068 no .
C3 H16C 3.5513 no .
C4 H6 2.6252 no .
C4 H7 3.5977 no .
C4 H17B 3.3800 no .
C4 H17C 3.5893 no .
C4 H2A 2.7888 no .
C4 H2B 3.4430 no .
C5 H3 3.2114 no .
C5 H7 2.8325 no .
C5 H8A 3.3479 no .
C5 H8B 2.6330 no .
C5 H8C 2.7560 no .
C5 H17B 3.1709 no .
C5 H18B 3.4622 no .
C5 H2A 3.4877 no .
C6 H4A 2.7528 no .
C6 H4B 3.3639 no .
C6 H9A 2.7383 no .
C6 H9B 2.7303 no .
C6 H2A 3.0324 no .
C6 H9C 2.5456 no .
C6 H9D 2.8972 no .
C7 H3 3.4531 no .
C7 H4A 3.4893 no .
C7 H5 3.3844 no .
C7 H8A 2.7369 no .
C7 H8B 3.3572 no .
C7 H8C 2.6767 no .
C7 H10A 2.7774 no .
C7 H10B 2.7967 no .
C7 H2A 2.7643 no .
C7 H2B 3.4080 no .
C7 H10C 2.7720 no .
C7 H10D 2.8768 no .
C8 H5 2.6170 no .
C8 H7 2.5951 no .
C8 H9A 2.8014 no .
C8 H9B 3.4710 no .
C8 H18A 3.5732 no .
C8 H9C 2.6860 no .
C9 H6 2.6460 no .
C9 H8A 2.8338 no .
C9 H8C 3.4446 no .
C9 H11A 2.7738 no .
C9 H11B 3.4404 no .
C9 H12A 2.8328 no .
C9 H2A 3.0299 no .
C10 H7 2.8112 no .
C10 H12A 2.6685 no .
C10 H12B 2.8049 no .
C10 H12C 3.3730 no .
C11 H9A 2.8144 no .
C11 H9B 2.7955 no .
C12 H9A 2.9060 no .
C12 H9B 3.5197 no .
C12 H10A 3.3639 no .
C12 H10B 2.6854 no .
C13 H17A 3.3475 no .
C13 H17C 3.1762 no .
C13 H18A 3.2970 no .
C13 H18C 3.2766 no .
C14 H15A 2.7002 no .
C14 H15B 2.6821 no .
C14 H15C 3.3472 no .
C14 H16A 2.6277 no .
C14 H16B 3.3277 no .
C14 H16C 2.6979 no .
C14 H18A 3.1787 no .
C15 H14A 3.3489 no .
C15 H14B 2.7041 no .
C15 H14C 2.6740 no .
C15 H16A 2.7214 no .
C15 H16B 2.6466 no .
C15 H16C 3.3451 no .
C15 H17A 3.2277 no .
C15 H17C 3.5528 no .
C15 H18C 3.2483 no .
C16 H14A 2.6458 no .
C16 H14B 3.3298 no .
C16 H14C 2.6766 no .
C16 H15A 2.6718 no .
C16 H15B 3.3456 no .
C16 H15C 2.6971 no .
C16 H17C 3.1535 no .
C17 H4B 3.0262 no .
C17 H5 3.2284 no .
C17 H15C 2.9579 no .
C17 H16B 3.1209 no .
C17 H18B 3.1202 no .
C17 H18C 3.1931 no .
C18 H5 3.2903 no .
C18 H8C 3.4210 no .
C18 H14B 2.9883 no .
C18 H15B 3.1143 no .
C18 H17A 3.1018 no .
C18 H17B 3.2157 no .
H3 H4A 2.7526 no .
H3 H4B 2.2601 no .
H3 H16C 3.1969 no .
H3 H2A 2.9307 no .
H3 H2B 2.3825 no .
H4A H5 2.3359 no .
H4A H6 2.4944 no .
H4A H2A 2.5507 no .
H4A H2B 3.5188 no .
H4B H5 2.3914 no .
H4B H6 3.5555 no .
H4B H17B 2.7310 no .
H4B H17C 2.7719 no .
H5 H6 2.4251 no .
H5 H8A 3.4997 no .
H5 H8B 2.3596 no .
H5 H8C 2.9499 no .
H5 H17B 2.7388 no .
H5 H18B 2.8846 no .
H6 H7 2.8527 no .
H6 H8A 2.3140 no .
H6 H8B 2.3812 no .
H6 H8C 2.8524 no .
H6 H9A 2.8740 no .
H6 H9B 2.4420 no .
H6 H2A 2.5771 no .
H6 C9A 2.6460 no .
H6 H9C 2.5502 no .
H6 H9D 2.6683 no .
H7 H8A 2.8842 no .
H7 H8B 3.4941 no .
H7 H8C 2.3758 no .
H7 H9A 2.3571 no .
H7 H9B 2.8748 no .
H7 H10A 3.0814 no .
H7 H10B 2.6329 no .
H7 H14A 3.0921 no .
H7 H9C 2.5009 no .
H7 H9D 2.8420 no .
H7 C10A 2.6921 no .
H7 H10C 2.5075 no .
H7 H10D 2.9995 no .
H8A H9A 2.2509 no .
H8A H9B 3.1225 no .
H8A C9A 2.8338 no .
H8A H9C 2.1222 no .
H8A H9D 3.4320 no .
H8B H18A 3.4357 no .
H8B H18B 3.2326 no .
H8B H9C 3.5161 no .
H8C H9A 3.0800 no .
H8C H18A 2.8824 no .
H8C H18B 3.4178 no .
H8C C9A 3.4446 no .
H8C H9C 3.1016 no .
H9A H10A 2.8727 no .
H9A H10B 2.3805 no .
H9A H11A 3.0377 no .
H9A H12A 2.2779 no .
H9A H12B 3.3173 no .
H9B H10A 2.3963 no .
H9B H10B 2.8728 no .
H9B H11A 2.5876 no .
H9B H12A 3.1413 no .
H9B H2A 2.4994 no .
H9B H2B 3.4771 no .
H10A H11A 2.4217 no .
H10A H11B 2.3081 no .
H10A H12A 3.5983 no .
H10A H2A 3.3801 no .
H10A H2B 3.1169 no .
H10B H11A 2.8720 no .
H10B H11B 2.4149 no .
H10B H12A 2.8475 no .
H10B H12B 2.5952 no .
H11A H12A 2.4058 no .
H11A H12B 2.8387 no .
H11A H12C 2.2866 no .
H11B H12A 2.8409 no .
H11B H12B 2.3000 no .
H11B H12C 2.3903 no .
H14A H15A 3.5836 no .
H14A H15B 3.5845 no .
H14A H16A 2.8687 no .
H14A H16B 3.5601 no .
H14A H16C 2.4950 no .
H14A H18A 3.3452 no .
H14B H15A 3.0109 no .
H14B H15B 2.5152 no .
H14B H15C 3.5878 no .
H14B H16A 3.5394 no .
H14B H16C 3.5776 no .
H14B H18A 2.5461 no .
H14B H18C 3.1539 no .
H14C H15A 2.5023 no .
H14C H15B 2.9392 no .
H14C H15C 3.5741 no .
H14C H16A 2.4528 no .
H14C H16B 3.5497 no .
H14C H16C 3.0181 no .
H15A H16A 2.5284 no .
H15A H16B 2.8926 no .
H15A H16C 3.5850 no .
H15B H16A 3.5992 no .
H15B H16B 3.5552 no .
H15B H17A 3.3567 no .
H15B H18A 3.3851 no .
H15B H18C 2.6259 no .
H15C H16A 3.0411 no .
H15C H16B 2.4753 no .
H15C H16C 3.5680 no .
H15C H17A 2.6166 no .
H15C H17C 2.9844 no .
H15C H18C 3.4608 no .
H16B H17A 3.4968 no .
H16B H17C 2.5496 no .
H16C H17C 3.3600 no .
H17A H18B 3.2603 no .
H17A H18C 2.9780 no .
H17B H18B 3.0209 no .
H17B H18C 3.5233 no .
H2A C9A 3.0299 no .
H2A H9D 2.3843 no .
H2B H9D 3.1945 no .
C9A H11C 2.7105 no .
C9A H11D 2.5114 no .
H9C H10C 2.3197 no .
H9C H10D 2.7705 no .
H9C H11C 2.3983 no .
H9C H11D 2.5642 no .
H9C C11A 2.4516 no .
H9D H10C 2.7746 no .
H9D H10D 2.2230 no .
H9D H11C 3.0634 no .
H9D H11D 2.3155 no .
H9D C11A 2.5800 no .
C10A H12D 3.2487 no .
C10A H12E 2.8910 no .
C10A H12F 2.4308 no .
H10C H11C 2.3323 no .
H10C H11D 2.8816 no .
H10C H12E 2.8737 no .
H10C H12F 2.7479 no .
H10C C12A 2.7633 no .
H10D H11C 2.8820 no .
H10D H11D 2.4835 no .
H10D H12D 3.3088 no .
H10D H12E 3.1346 no .
H10D H12F 2.1603 no .
H10D C12A 2.5605 no .
H11C H12D 2.5177 no .
H11C H12E 2.1885 no .
H11C H12F 2.7873 no .
H11D H12D 2.1854 no .
H11D H12E 2.7845 no .
H11D H12F 2.5235 no .
O2 H5 2.5736 no 1_545
O2 H17B 2.7309 no 1_545
O2 H18B 2.8453 no 1_545
O3 H4A 3.0946 no 1_545
O3 H4B 3.2240 no 1_545
O3 H5 3.0280 no 1_545
O3 H15C 3.3301 no 2_646
O3 H16B 2.7680 no 2_646
O3 H17B 3.0052 no 1_545
O3 H17C 3.3074 no 2_646
O3 H2A 2.9476 no 2_746
N1 H5 3.0364 no 1_545
N1 H17B 3.1873 no 1_545
N1 H2A 3.4899 no 2_746
C2 H4A 2.9556 no 2_746
C2 H6 3.3449 no 2_746
C2 H10A 2.8967 no 2_756
C2 H11A 3.4870 no 2_756
C2 H11B 3.1698 no 2_756
C2 H2A 3.5194 no 2_746
C2 H10D 3.4173 no 2_756
C3 H10A 3.4864 no 2_756
C3 H11A 3.1363 no 2_756
C3 H11B 3.4035 no 2_756
C3 H17A 3.4077 no 2_646
C3 H17C 3.5628 no 2_646
C4 H11A 3.3233 no 2_756
C4 H2B 3.4853 no 2_756
C6 H2B 3.3979 no 2_756
C6 H12F 3.3874 no 1_565
C8 H10B 3.4046 no 1_565
C8 H11B 3.5395 no 1_565
C8 H12C 3.4803 no 2_755
C8 H14B 3.3691 no 2_655
C8 H14C 3.0685 no 2_655
C8 H18C 3.5114 no 2_645
C8 H12E 3.5498 no 1_565
C8 H12F 3.0126 no 1_565
C9 H15A 3.1467 no 1_655
C10 H4A 3.5829 no 2_746
C10 H8B 3.2729 no 1_545
C10 H2A 3.4066 no 2_746
C11 H3 3.4700 no 2_746
C11 H8B 3.5367 no 1_545
C11 H15C 3.5104 no 1_645
C11 H16A 3.5600 no 1_655
C11 H17A 3.5792 no 1_645
C11 H2B 3.3884 no 2_746
C12 H8A 3.1732 no 2_745
C12 H14C 3.4379 no 1_655
C12 H15A 3.5706 no 1_655
C12 H15A 3.5673 no 2_645
C12 H15B 3.2813 no 2_645
C14 H8B 3.1649 no 2_645
C14 H8C 3.3650 no 2_645
C14 H18A 3.4362 no 2_645
C15 H9B 3.4189 no 1_455
C15 H11B 3.4142 no 1_465
C15 H12B 3.2096 no 2_655
C15 H9C 3.2985 no 1_455
C15 H11D 3.4829 no 1_455
C15 H12D 2.6702 no 1_465
C15 H12E 3.4269 no 1_465
C15 H12F 3.2152 no 1_465
C16 H4B 3.2405 no 2_646
C16 H11A 3.5951 no 1_455
C16 H17B 3.5932 no 2_646
C16 H17C 3.3571 no 2_646
C16 H11D 3.3522 no 1_455
C17 H3 2.9469 no 2_656
C17 H16B 3.4423 no 2_656
C17 H16C 3.5951 no 2_656
C17 H12D 3.4898 no 1_465
C18 H8C 3.3508 no 2_655
C18 H14A 3.5513 no 2_655
H3 C11 3.4700 no 2_756
H3 C17 2.9469 no 2_646
H3 H11A 2.9028 no 2_756
H3 H11B 3.1316 no 2_756
H3 H15C 3.3546 no 2_646
H3 H17A 2.4614 no 2_646
H3 H17B 3.4280 no 2_646
H3 H17C 2.6022 no 2_646
H4A O3 3.0946 no 1_565
H4A C2 2.9556 no 2_756
H4A C10 3.5829 no 2_756
H4A H9B 3.0410 no 2_756
H4A H10A 3.0433 no 2_756
H4A H11A 3.0873 no 2_756
H4A H2A 2.6550 no 2_756
H4A H2B 2.6444 no 2_756
H4A H9D 2.7896 no 2_756
H4A H11D 3.5428 no 2_756
H4B O3 3.2240 no 1_565
H4B C16 3.2405 no 2_656
H4B H11A 3.1714 no 2_756
H4B H16A 2.8212 no 2_656
H4B H16B 2.9077 no 2_656
H4B H16C 3.5127 no 2_656
H4B H17A 3.5262 no 2_646
H5 O2 2.5736 no 1_565
H5 O3 3.0280 no 1_565
H5 N1 3.0364 no 1_565
H5 H10A 3.2780 no 1_565
H5 H10B 3.1838 no 1_565
H5 H10D 3.2592 no 1_565
H6 C2 3.3449 no 2_756
H6 H10A 3.5425 no 1_565
H6 H11B 2.9824 no 1_565
H6 H2A 3.5421 no 2_756
H6 H2B 2.4508 no 2_756
H6 H10D 3.4206 no 1_565
H6 H12F 2.7836 no 1_565
H7 H18A 3.3680 no 2_645
H7 H18C 3.4592 no 2_645
H8A C12 3.1732 no 2_755
H8A H11B 3.3342 no 1_565
H8A H12A 3.0107 no 2_755
H8A H12B 3.3582 no 1_565
H8A H12B 3.3264 no 2_755
H8A H12C 2.6845 no 2_755
H8A H14C 3.0033 no 2_655
H8A H15A 3.4511 no 1_655
H8A H18C 3.3597 no 2_645
H8A H11C 3.1370 no 2_755
H8A H12E 3.0308 no 1_565
H8A H12E 3.4315 no 2_755
H8A H12F 2.7209 no 1_565
H8A C12A 3.3186 no 1_565
H8B C10 3.2729 no 1_565
H8B C11 3.5367 no 1_565
H8B C14 3.1649 no 2_655
H8B H10A 3.4541 no 1_565
H8B H10B 2.4997 no 1_565
H8B H11B 3.1411 no 1_565
H8B H12B 3.1547 no 1_565
H8B H14A 3.5627 no 2_655
H8B H14B 2.7012 no 2_655
H8B H14C 2.8115 no 2_655
H8B C10A 3.3005 no 1_565
H8B H10C 2.8773 no 1_565
H8B H10D 2.9129 no 1_565
H8B H12E 3.1651 no 1_565
H8B H12F 2.6577 no 1_565
H8B C12A 3.3045 no 1_565
H8C C14 3.3650 no 2_655
H8C C18 3.3508 no 2_645
H8C H12C 3.4813 no 2_755
H8C H14A 3.4024 no 2_655
H8C H14B 3.2871 no 2_655
H8C H14C 2.8691 no 2_655
H8C H18A 3.4526 no 2_645
H8C H18B 3.2970 no 2_645
H8C H18C 2.7864 no 2_645
H9A H12B 3.3343 no 2_755
H9A H12C 3.3014 no 2_755
H9A H15A 2.7232 no 1_655
H9B C15 3.4189 no 1_655
H9B H4A 3.0410 no 2_746
H9B H15A 2.6639 no 1_655
H9B H15C 3.3144 no 1_655
H9B H16A 3.5730 no 1_655
H10A C2 2.8967 no 2_746
H10A C3 3.4864 no 2_746
H10A H4A 3.0433 no 2_746
H10A H5 3.2780 no 1_545
H10A H6 3.5425 no 1_545
H10A H8B 3.4541 no 1_545
H10A H2A 2.4796 no 2_746
H10A H2B 2.9461 no 2_746
H10B C8 3.4046 no 1_545
H10B H5 3.1838 no 1_545
H10B H8B 2.4997 no 1_545
H10B H14B 3.2760 no 2_645
H11A C2 3.4870 no 2_746
H11A C3 3.1363 no 2_746
H11A C4 3.3233 no 2_746
H11A C16 3.5951 no 1_655
H11A H3 2.9028 no 2_746
H11A H4A 3.0873 no 2_746
H11A H4B 3.1714 no 2_746
H11A H15A 3.2955 no 1_655
H11A H16A 2.6498 no 1_655
H11A H17A 2.9918 no 1_645
H11A H2B 3.4643 no 2_746
H11B C2 3.1698 no 2_746
H11B C3 3.4035 no 2_746
H11B C8 3.5395 no 1_545
H11B C15 3.4142 no 1_645
H11B H3 3.1316 no 2_746
H11B H6 2.9824 no 1_545
H11B H8A 3.3342 no 1_545
H11B H8B 3.1411 no 1_545
H11B H15B 3.3146 no 1_645
H11B H15C 2.7245 no 1_645
H11B H17A 3.3751 no 1_645
H11B H2A 3.4772 no 2_746
H11B H2B 2.7088 no 2_746
H12A H8A 3.0107 no 2_745
H12A H12B 2.8959 no 2_755
H12A H12C 3.5351 no 2_755
H12A H14C 3.1022 no 1_655
H12A H15A 2.8563 no 1_655
H12A H15A 3.5697 no 2_645
H12A H15B 2.9456 no 2_645
H12B C15 3.2096 no 2_645
H12B H8A 3.3582 no 1_545
H12B H8A 3.3264 no 2_745
H12B H8B 3.1547 no 1_545
H12B H9A 3.3343 no 2_745
H12B H12A 2.8959 no 2_745
H12B H14B 3.4550 no 2_645
H12B H14C 3.4376 no 2_645
H12B H15A 2.8139 no 2_645
H12B H15B 3.5278 no 1_645
H12B H15B 2.7233 no 2_645
H12C C8 3.4803 no 2_745
H12C H8A 2.6845 no 2_745
H12C H8C 3.4813 no 2_745
H12C H9A 3.3014 no 2_745
H12C H12A 3.5351 no 2_745
H12C H14C 2.9359 no 1_655
H12C H15B 3.0179 no 1_645
H12C H15C 3.4609 no 1_645
H12C H17A 3.4313 no 1_645
H12C H18C 2.8533 no 1_645
H14A C18 3.5513 no 2_645
H14A H8B 3.5627 no 2_645
H14A H8C 3.4024 no 2_645
H14A H18A 2.8499 no 2_645
H14A H18B 3.4255 no 1_545
H14A H18B 3.4355 no 2_645
H14B C8 3.3691 no 2_645
H14B H8B 2.7012 no 2_645
H14B H8C 3.2871 no 2_645
H14B H10B 3.2760 no 2_655
H14B H12B 3.4550 no 2_655
H14B H18A 3.2544 no 2_645
H14B H18B 3.1072 no 2_645
H14B H10C 2.9138 no 2_655
H14C C8 3.0685 no 2_645
H14C C12 3.4379 no 1_455
H14C H8A 3.0033 no 2_645
H14C H8B 2.8115 no 2_645
H14C H8C 2.8691 no 2_645
H14C H12A 3.1022 no 1_455
H14C H12B 3.4376 no 2_655
H14C H12C 2.9359 no 1_455
H14C H18C 3.4774 no 1_545
H14C H11C 3.0657 no 1_455
H14C H11D 3.0766 no 1_455
H14C C11A 3.4987 no 1_455
H15A C9 3.1467 no 1_455
H15A C12 3.5706 no 1_455
H15A C12 3.5673 no 2_655
H15A H8A 3.4511 no 1_455
H15A H9A 2.7232 no 1_455
H15A H9B 2.6639 no 1_455
H15A H11A 3.2955 no 1_455
H15A H12A 2.8563 no 1_455
H15A H12A 3.5697 no 2_655
H15A H12B 2.8139 no 2_655
H15A C9A 3.1467 no 1_455
H15A H9C 2.4496 no 1_455
H15A H9D 2.9856 no 1_455
H15A H11C 2.7511 no 1_455
H15A H11D 2.6136 no 1_455
H15A H12D 3.3129 no 1_465
H15A H12E 3.1429 no 2_655
H15A H12F 3.4551 no 1_465
H15A C11A 3.0825 no 1_455
H15B C12 3.2813 no 2_655
H15B H11B 3.3146 no 1_465
H15B H12A 2.9456 no 2_655
H15B H12B 3.5278 no 1_465
H15B H12B 2.7233 no 2_655
H15B H12C 3.0179 no 1_465
H15B H10C 3.0055 no 2_655
H15B H11C 3.0970 no 2_655
H15B H12D 2.2400 no 1_465
H15B H12E 2.7896 no 1_465
H15B H12E 3.3510 no 2_655
H15B H12F 3.0281 no 1_465
H15B C12A 2.8277 no 1_465
H15C O3 3.3301 no 2_656
H15C C11 3.5104 no 1_465
H15C H3 3.3546 no 2_656
H15C H9B 3.3144 no 1_455
H15C H11B 2.7245 no 1_465
H15C H12C 3.4609 no 1_465
H15C H2B 3.4985 no 2_656
H15C H9C 3.4210 no 1_455
H15C H12D 2.2636 no 1_465
H15C H12E 3.2913 no 1_465
H15C H12F 2.6832 no 1_465
H15C C12A 2.8657 no 1_465
H16A C11 3.5600 no 1_455
H16A H4B 2.8212 no 2_646
H16A H9B 3.5730 no 1_455
H16A H11A 2.6498 no 1_455
H16A H17A 3.1200 no 1_545
H16A H17B 3.5957 no 1_545
H16A H17C 3.5800 no 2_646
H16A H11D 2.4657 no 1_455
H16A C11A 3.4049 no 1_455
H16B O3 2.7680 no 2_656
H16B C17 3.4423 no 2_646
H16B H4B 2.9077 no 2_646
H16B H17B 2.9072 no 2_646
H16B H17C 3.0914 no 2_646
H16C C17 3.5951 no 2_646
H16C H4B 3.5127 no 2_646
H16C H17B 3.5025 no 1_545
H16C H17B 3.4841 no 2_646
H16C H17C 2.8934 no 2_646
H17A C3 3.4077 no 2_656
H17A C11 3.5792 no 1_465
H17A H3 2.4614 no 2_656
H17A H4B 3.5262 no 2_656
H17A H11A 2.9918 no 1_465
H17A H11B 3.3751 no 1_465
H17A H12C 3.4313 no 1_465
H17A H16A 3.1200 no 1_565
H17A H11D 3.3984 no 1_465
H17A H12D 2.6534 no 1_465
H17A C12A 3.5215 no 1_465
H17B O2 2.7309 no 1_565
H17B O3 3.0052 no 1_565
H17B N1 3.1873 no 1_565
H17B C16 3.5932 no 2_656
H17B H3 3.4280 no 2_656
H17B H16A 3.5957 no 1_565
H17B H16B 2.9072 no 2_656
H17B H16C 3.5025 no 1_565
H17B H16C 3.4841 no 2_656
H17C O3 3.3074 no 2_656
H17C C3 3.5628 no 2_656
H17C C16 3.3571 no 2_656
H17C H3 2.6022 no 2_656
H17C H16A 3.5800 no 2_656
H17C H16B 3.0914 no 2_656
H17C H16C 2.8934 no 2_656
H18A C14 3.4362 no 2_655
H18A H7 3.3680 no 2_655
H18A H8C 3.4526 no 2_655
H18A H14A 2.8499 no 2_655
H18A H14B 3.2544 no 2_655
H18A H18B 3.4609 no 2_645
H18A H10C 3.5846 no 2_655
H18B O2 2.8453 no 1_565
H18B H8C 3.2970 no 2_655
H18B H14A 3.4255 no 1_565
H18B H14A 3.4355 no 2_655
H18B H14B 3.1072 no 2_655
H18B H18A 3.4609 no 2_655
H18C C8 3.5114 no 2_655
H18C H7 3.4592 no 2_655
H18C H8A 3.3597 no 2_655
H18C H8C 2.7864 no 2_655
H18C H12C 2.8533 no 1_465
H18C H14C 3.4774 no 1_565
H18C H10C 3.4647 no 2_655
H18C H12D 2.8554 no 1_465
H2A O3 2.9476 no 2_756
H2A N1 3.4899 no 2_756
H2A C2 3.5194 no 2_756
H2A C10 3.4066 no 2_756
H2A H4A 2.6550 no 2_746
H2A H6 3.5421 no 2_746
H2A H10A 2.4796 no 2_756
H2A H11B 3.4772 no 2_756
H2A H2B 2.8294 no 2_756
H2A H10D 3.1438 no 2_756
H2B C4 3.4853 no 2_746
H2B C6 3.3979 no 2_746
H2B C11 3.3884 no 2_756
H2B H4A 2.6444 no 2_746
H2B H6 2.4508 no 2_746
H2B H10A 2.9461 no 2_756
H2B H11A 3.4643 no 2_756
H2B H11B 2.7088 no 2_756
H2B H15C 3.4985 no 2_646
H2B H2A 2.8294 no 2_746
H2B H10D 3.2701 no 2_756
H2B H12F 3.0767 no 2_756
C9A H15A 3.1467 no 1_655
H9C C15 3.2985 no 1_655
H9C H15A 2.4496 no 1_655
H9C H15C 3.4210 no 1_655
H9C H12E 3.2716 no 2_755
H9D H4A 2.7896 no 2_746
H9D H15A 2.9856 no 1_655
C10A H8B 3.3005 no 1_545
H10C H8B 2.8773 no 1_545
H10C H14B 2.9138 no 2_645
H10C H15B 3.0055 no 2_645
H10C H18A 3.5846 no 2_645
H10C H18C 3.4647 no 2_645
H10D C2 3.4173 no 2_746
H10D H5 3.2592 no 1_545
H10D H6 3.4206 no 1_545
H10D H8B 2.9129 no 1_545
H10D H2A 3.1438 no 2_746
H10D H2B 3.2701 no 2_746
H11C H8A 3.1370 no 2_745
H11C H14C 3.0657 no 1_655
H11C H15A 2.7511 no 1_655
H11C H15B 3.0970 no 2_645
H11C H12E 2.5815 no 2_755
H11C C12A 3.4659 no 2_755
H11D C15 3.4829 no 1_655
H11D C16 3.3522 no 1_655
H11D H4A 3.5428 no 2_746
H11D H14C 3.0766 no 1_655
H11D H15A 2.6136 no 1_655
H11D H16A 2.4657 no 1_655
H11D H17A 3.3984 no 1_645
H12D C15 2.6702 no 1_645
H12D C17 3.4898 no 1_645
H12D H15A 3.3129 no 1_645
H12D H15B 2.2400 no 1_645
H12D H15C 2.2636 no 1_645
H12D H17A 2.6534 no 1_645
H12D H18C 2.8554 no 1_645
H12E C8 3.5498 no 1_545
H12E C15 3.4269 no 1_645
H12E H8A 3.0308 no 1_545
H12E H8A 3.4315 no 2_745
H12E H8B 3.1651 no 1_545
H12E H15A 3.1429 no 2_645
H12E H15B 2.7896 no 1_645
H12E H15B 3.3510 no 2_645
H12E H15C 3.2913 no 1_645
H12E H9C 3.2716 no 2_745
H12E H11C 2.5815 no 2_745
H12E C11A 3.5408 no 2_745
H12F C6 3.3874 no 1_545
H12F C8 3.0126 no 1_545
H12F C15 3.2152 no 1_645
H12F H6 2.7836 no 1_545
H12F H8A 2.7209 no 1_545
H12F H8B 2.6577 no 1_545
H12F H15A 3.4551 no 1_645
H12F H15B 3.0281 no 1_645
H12F H15C 2.6832 no 1_645
H12F H2B 3.0767 no 2_746
C11A H14C 3.4987 no 1_655
C11A H15A 3.0825 no 1_655
C11A H16A 3.4049 no 1_655
C11A H12E 3.5408 no 2_755
C12A H8A 3.3186 no 1_545
C12A H8B 3.3045 no 1_545
C12A H15B 2.8277 no 1_645
C12A H15C 2.8657 no 1_645
C12A H17A 3.5215 no 1_645
C12A H11C 3.4659 no 2_745

loop_
_geom_torsion_atom_site_label_1
_geom_torsion_atom_site_label_2
_geom_torsion_atom_site_label_3
_geom_torsion_atom_site_label_4
_geom_torsion
_geom_torsion_publ_flag
O1 Si1 C13 C14 -63.10(19) no
O1 Si1 C13 C15 176.47(16) no
O1 Si1 C13 C16 56.3(3) no
C13 Si1 O1 C5 -166.83(18) no
C17 Si1 O1 C5 -47.2(3) no
C18 Si1 O1 C5 72.3(2) no
C17 Si1 C13 C14 177.19(16) no
C17 Si1 C13 C15 56.8(2) no
C17 Si1 C13 C16 -63.4(3) no
C18 Si1 C13 C14 56.0(3) no
C18 Si1 C13 C15 -64.4(3) no
C18 Si1 C13 C16 175.4(2) no
Si1 O1 C5 C4 99.3(3) no
Si1 O1 C5 C6 -139.49(17) no
O2 N1 C1 C2 -170.8(3) no
O2 N1 C1 C3 123.2(4) no
O2 N1 C1 C7 -22.1(5) no
O3 N1 C1 C2 12.3(5) no
O3 N1 C1 C3 -53.8(4) no
O3 N1 C1 C7 160.9(3) no
N1 C1 C2 C3 -101.4(3) no
N1 C1 C3 C2 108.6(3) no
N1 C1 C3 C4 -139.2(3) no
N1 C1 C7 C6 149.1(3) no
N1 C1 C7 C9 -85.2(3) no
N1 C1 C7 C9A -85.2(3) no
C2 C1 C3 C2 0.00(16) no
C2 C1 C3 C4 112.2(3) no
C3 C1 C2 C3 0.00(15) no
C2 C1 C7 C6 -63.9(4) no
C2 C1 C7 C9 61.8(4) no
C2 C1 C7 C9A 61.8(4) no
C7 C1 C2 C3 112.4(3) no
C3 C1 C7 C6 8.0(4) no
C3 C1 C7 C9 133.7(3) no
C3 C1 C7 C9A 133.7(3) no
C7 C1 C3 C2 -109.7(3) no
C7 C1 C3 C4 2.5(4) no
C1 C2 C3 C1 -0.00(14) no
C1 C2 C3 C4 -106.8(3) no
C1 C3 C4 C5 20.7(4) no
C2 C3 C4 C5 90.5(3) no
C3 C4 C5 O1 65.2(3) no
C3 C4 C5 C6 -54.5(3) no
O1 C5 C6 C7 -53.3(3) no
O1 C5 C6 C8 70.8(3) no
C4 C5 C6 C7 67.2(3) no
C4 C5 C6 C8 -168.7(2) no
C5 C6 C7 C1 -41.2(3) no
C5 C6 C7 C9 -165.58(17) no
C5 C6 C7 C9A -165.58(17) no
C8 C6 C7 C1 -164.8(3) no
C8 C6 C7 C9 70.8(3) no
C8 C6 C7 C9A 70.8(3) no
C1 C7 C9 C10 53.9(3) no
C1 C7 C9A C10A 79.7(3) no
C6 C7 C9 C10 179.4(2) no
C6 C7 C9A C10A -154.8(3) no
C7 C9 C10 C11 -178.6(3) no
C9 C10 C11 C12 -68.4(5) no
C7 C9A C10A C11A 172.0(5) no
C9A C10A C11A C12A 166.1(11) no
